data_7100871
loop_
_publ_author_name
'Giuseppe Resnati'
'Rosalba Liantonio'
'Pierangelo Metrangolo'
'Franck Meyer'
'Tullio Pilati'

_publ_section_title
;
Metric engineering of supramolecular borromean rings
;
_journal_name_full 'Chemical Communications'
_journal_paper_doi 10.1039/b516730b
_journal_year 2006
_chemical_formula_moiety '2(C18 H36 K N2 O6) +1, 3(C2 F4 I2), 2I -1'
_chemical_formula_sum 'C42 H72 F12 I8 K2 N4 O12'
_chemical_formula_weight 2146.44
_space_group_IT_number 167
_symmetry_cell_setting trigonal
_symmetry_space_group_name_Hall '-R 3 2"c'
_symmetry_space_group_name_H-M 'R -3 c :H'
_cell_angle_alpha 90.00
_cell_angle_beta 90.00
_cell_angle_gamma 120.00
_cell_formula_units_Z 6
_cell_length_a 11.7478(15)
_cell_length_b 11.7478(15)
_cell_length_c 85.034(10)
_cell_measurement_temperature 90(2)
_cell_volume 10163(2)
_diffrn_ambient_temperature 90(2)
_exptl_crystal_density_diffrn 2.104
_cod_original_sg_symbol_H-M 'R -3 c'
_cod_database_code 7100871

loop_
_symmetry_equiv_pos_as_xyz
'x, y, z'
'-y, x-y, z'
'-x+y, -x, z'
'y, x, -z+1/2'
'x-y, -y, -z+1/2'
'-x, -x+y, -z+1/2'
'x+2/3, y+1/3, z+1/3'
'-y+2/3, x-y+1/3, z+1/3'
'-x+y+2/3, -x+1/3, z+1/3'
'y+2/3, x+1/3, -z+5/6'
'x-y+2/3, -y+1/3, -z+5/6'
'-x+2/3, -x+y+1/3, -z+5/6'
'x+1/3, y+2/3, z+2/3'
'-y+1/3, x-y+2/3, z+2/3'
'-x+y+1/3, -x+2/3, z+2/3'
'y+1/3, x+2/3, -z+7/6'
'x-y+1/3, -y+2/3, -z+7/6'
'-x+1/3, -x+y+2/3, -z+7/6'
'-x, -y, -z'
'y, -x+y, -z'
'x-y, x, -z'
'-y, -x, z-1/2'
'-x+y, y, z-1/2'
'x, x-y, z-1/2'
'-x+2/3, -y+1/3, -z+1/3'
'y+2/3, -x+y+1/3, -z+1/3'
'x-y+2/3, x+1/3, -z+1/3'
'-y+2/3, -x+1/3, z-1/6'
'-x+y+2/3, y+1/3, z-1/6'
'x+2/3, x-y+1/3, z-1/6'
'-x+1/3, -y+2/3, -z+2/3'
'y+1/3, -x+y+2/3, -z+2/3'
'x-y+1/3, x+2/3, -z+2/3'
'-y+1/3, -x+2/3, z+1/6'
'-x+y+1/3, y+2/3, z+1/6'
'x+1/3, x-y+2/3, z+1/6'

loop_
_atom_site_label
_atom_site_type_symbol
_atom_site_fract_x
_atom_site_fract_y
_atom_site_fract_z
_atom_site_U_iso_or_equiv
_atom_site_adp_type
_atom_site_occupancy
_atom_site_symmetry_multiplicity
_atom_site_calc_flag
_atom_site_refinement_flags
_atom_site_disorder_assembly
_atom_site_disorder_group
I2 I 0.0000 0.0000 0.026662(2) 0.01369(4) Uani 1 3 d S . .
I1 I 0.052308(12) -0.169575(11) 0.056409(1) 0.01986(4) Uani 1 1 d D . .
C7 C 0.0949(5) -0.2638(5) 0.07566(4) 0.0246(11) Uani 0.50 1 d PDU . .
F1 F 0.2123(8) -0.2505(10) 0.07298(5) 0.079(2) Uani 0.50 1 d PDU . .
F2 F 0.0115(7) -0.3913(4) 0.07633(6) 0.091(2) Uani 0.50 1 d PDU . .
C8 C 0.0985(6) -0.2023(5) 0.09145(4) 0.0246(11) Uani 0.50 1 d PD . .
F3 F -0.0214(7) -0.2270(9) 0.09431(5) 0.080(3) Uani 0.50 1 d PD . .
F4 F 0.1749(7) -0.0748(3) 0.09029(6) 0.078(2) Uani 0.50 1 d PD . .
K K 0.6667 0.3333 0.013744(7) 0.01292(9) Uani 1 3 d S . .
N1 N 0.6667 0.3333 -0.02084(3) 0.0129(4) Uani 1 3 d S . .
C1 C 0.74634(16) 0.46987(15) -0.026281(18) 0.0149(3) Uani 1 1 d D . .
H1A H 0.736(2) 0.476(3) -0.03769(17) 0.018 Uiso 1 1 d D . .
H1B H 0.8387(15) 0.496(2) -0.0247(3) 0.018 Uiso 1 1 d D . .
C2 C 0.72008(16) 0.56657(16) -0.01744(2) 0.0159(3) Uani 1 1 d D . .
H2A H 0.7833(18) 0.6587(16) -0.0202(3) 0.019 Uiso 1 1 d D . .
H2B H 0.6319(15) 0.552(2) -0.0197(3) 0.019 Uiso 1 1 d D . .
O1 O 0.74287(12) 0.55997(11) -0.001111(14) 0.0143(2) Uani 1 1 d . . .
C3 C 0.73467(17) 0.65950(15) 0.007558(19) 0.0163(3) Uani 1 1 d D . .
H3A H 0.6552(15) 0.661(2) 0.0041(3) 0.020 Uiso 1 1 d D . .
H3B H 0.8072(17) 0.7467(17) 0.0043(3) 0.020 Uiso 1 1 d D . .
C4 C 0.73679(16) 0.63322(16) 0.024912(19) 0.0173(3) Uani 1 1 d D . .
H4A H 0.8158(19) 0.628(2) 0.0276(3) 0.021 Uiso 1 1 d D . .
H4B H 0.745(2) 0.710(2) 0.0305(3) 0.021 Uiso 1 1 d D . .
O2 O 0.61858(12) 0.51480(12) 0.028736(15) 0.0159(2) Uani 1 1 d . . .
C5 C 0.59067(18) 0.49676(17) 0.04520(2) 0.0181(3) Uani 1 1 d D . .
H5A H 0.4975(15) 0.4307(18) 0.0462(3) 0.022 Uiso 1 1 d D . .
H5B H 0.603(2) 0.5788(16) 0.0496(3) 0.022 Uiso 1 1 d D . .
C6 C 0.67672(17) 0.45678(17) 0.05435(2) 0.0181(3) Uani 1 1 d D . .
H6A H 0.7678(16) 0.527(2) 0.0531(3) 0.022 Uiso 1 1 d D . .
H6B H 0.656(2) 0.450(2) 0.06568(17) 0.022 Uiso 1 1 d D . .
N2 N 0.6667 0.3333 0.04885(3) 0.0154(4) Uani 1 3 d S . .

loop_
_atom_site_aniso_label
_atom_site_aniso_U_11
_atom_site_aniso_U_22
_atom_site_aniso_U_33
_atom_site_aniso_U_23
_atom_site_aniso_U_13
_atom_site_aniso_U_12
I2 0.01403(5) 0.01403(5) 0.01301(7) 0.000 0.000 0.00701(3)
I1 0.02701(6) 0.02324(6) 0.01508(6) 0.00111(3) -0.00089(4) 0.01689(5)
C7 0.039(3) 0.025(2) 0.0186(8) -0.0028(9) -0.0054(10) 0.023(3)
F1 0.106(5) 0.190(7) 0.0230(18) 0.032(4) 0.024(3) 0.135(5)
F2 0.169(6) 0.0158(13) 0.061(3) -0.0077(16) -0.076(3) 0.026(3)
C8 0.039(3) 0.025(2) 0.0186(8) -0.0028(9) -0.0054(10) 0.023(3)
F3 0.088(5) 0.189(8) 0.032(2) 0.033(4) 0.024(3) 0.121(6)
F4 0.148(5) 0.0168(14) 0.059(3) -0.0131(15) -0.068(3) 0.033(2)
K 0.01185(13) 0.01185(13) 0.0151(2) 0.000 0.000 0.00593(7)
N1 0.0113(6) 0.0113(6) 0.0162(10) 0.000 0.000 0.0057(3)
C1 0.0159(6) 0.0114(6) 0.0162(6) 0.0012(5) 0.0017(5) 0.0060(5)
C2 0.0177(7) 0.0135(6) 0.0167(7) 0.0002(5) -0.0014(5) 0.0080(5)
O1 0.0167(5) 0.0123(5) 0.0155(5) 0.0002(4) 0.0000(4) 0.0086(4)
C3 0.0196(7) 0.0120(6) 0.0187(6) -0.0006(5) 0.0009(5) 0.0088(6)
C4 0.0164(7) 0.0141(6) 0.0193(7) -0.0021(5) 0.0004(5) 0.0061(6)
O2 0.0159(5) 0.0139(5) 0.0167(5) -0.0001(4) 0.0011(4) 0.0065(4)
C5 0.0196(7) 0.0193(7) 0.0178(7) -0.0004(5) 0.0032(5) 0.0116(6)
C6 0.0202(7) 0.0171(7) 0.0172(7) -0.0020(5) -0.0012(5) 0.0094(6)
N2 0.0147(6) 0.0147(6) 0.0169(10) 0.000 0.000 0.0074(3)

loop_
_geom_bond_atom_site_label_1
_geom_bond_atom_site_label_2
_geom_bond_distance
_geom_bond_site_symmetry_2
_geom_bond_publ_flag
I1 C7 2.170(2) . ?
I1 C8 2.171(2) 16_544 ?
C7 F2 1.318(6) . ?
C7 F1 1.328(6) . ?
C7 C8 1.516(5) . ?
C8 F4 1.309(7) . ?
C8 F3 1.311(7) . ?
C8 I1 2.170(2) 16_544 ?
K O1 2.6650(12) 3_665 ?
K O1 2.6650(12) 2_655 ?
K O1 2.6650(12) . ?
K O2 2.7737(13) 3_665 ?
K O2 2.7737(13) 2_655 ?
K O2 2.7737(13) . ?
K N1 2.941(2) . ?
K N2 2.985(3) . ?
K C4 3.3301(17) 3_665 ?
K C4 3.3301(17) 2_655 ?
K C4 3.3301(17) . ?
N1 C1 1.4701(17) 3_665 ?
N1 C1 1.4701(17) . ?
N1 C1 1.4701(17) 2_655 ?
C1 C2 1.517(2) . ?
C1 H1A 0.986(13) . ?
C1 H1B 0.977(14) . ?
C2 O1 1.424(2) . ?
C2 H2A 0.987(14) . ?
C2 H2B 0.981(14) . ?
O1 C3 1.4257(19) . ?
C3 C4 1.510(2) . ?
C3 H3A 0.987(14) . ?
C3 H3B 0.990(14) . ?
C4 O2 1.427(2) . ?
C4 H4A 0.988(14) . ?
C4 H4B 0.978(14) . ?
O2 C5 1.429(2) . ?
C5 C6 1.524(3) . ?
C5 H5A 0.979(14) . ?
C5 H5B 0.973(14) . ?
C6 N2 1.4712(19) . ?
C6 H6A 0.976(14) . ?
C6 H6B 0.986(13) . ?
N2 C6 1.4712(19) 3_665 ?
N2 C6 1.4712(19) 2_655 ?
